data_1507291
loop_
_publ_author_name
'Ripka, Amy S.'
'D\'iaz, David D'
'Sharpless, K. Barry'
'Finn, M. G.'

_publ_section_title
;
 First practical synthesis of formamidine ureas and derivatives.
;
_journal_issue 9
_journal_name_full 'Organic letters'
_journal_page_first 1531
_journal_page_last 1533
_journal_paper_doi 10.1021/ol034287r
_journal_volume 5
_journal_year 2003
_chemical_formula_moiety 'C22 H32 Cl2 N6 O2'
_chemical_formula_sum 'C11 H16 Cl N3 O'
_chemical_formula_weight 241.72
_space_group_IT_number 2
_symmetry_cell_setting triclinic
_symmetry_Int_Tables_number 2
_symmetry_space_group_name_Hall '-P 1'
_symmetry_space_group_name_H-M 'P -1'
_audit_creation_date 'Mon Dec 17 15:50:32 2002'
_audit_creation_method 'from TEXRAY.INF file'
_cell_angle_alpha 106.79(4)
_cell_angle_beta 94.99(5)
_cell_angle_gamma 84.92(4)
_cell_formula_units_Z 4
_cell_length_a 10.496(6)
_cell_length_b 13.985(6)
_cell_length_c 9.237(5)
_cell_measurement_reflns_used 25
_cell_measurement_temperature 173.2
_cell_measurement_theta_max 30.0
_cell_measurement_theta_min 25.0
_cell_volume 1290.3(12)
_computing_cell_refinement 'MSC/AFC Diffractometer Control'
_computing_data_collection 'MSC/AFC Diffractometer Control'
_computing_data_reduction teXsan
_computing_publication_material teXsan
_computing_structure_refinement teXsan
_computing_structure_solution SIR92
_diffrn_ambient_temperature 173.2
_diffrn_measurement_device AFC6S
_diffrn_measurement_method 'omega/2-theta scans'
_diffrn_orient_matrix_UB_11 -0.02073
_diffrn_orient_matrix_UB_12 -0.06674
_diffrn_orient_matrix_UB_13 -0.07009
_diffrn_orient_matrix_UB_21 -0.00612
_diffrn_orient_matrix_UB_22 0.02868
_diffrn_orient_matrix_UB_23 -0.08797
_diffrn_orient_matrix_UB_31 0.09338
_diffrn_orient_matrix_UB_32 -0.01804
_diffrn_orient_matrix_UB_33 -0.01383
_diffrn_radiation_monochromator graphite
_diffrn_radiation_source 'X-ray tube'
_diffrn_radiation_type MoKalpha
_diffrn_radiation_wavelength 0.7107
_diffrn_reflns_av_R_equivalents 2.89
_diffrn_reflns_limit_h_max 11
_diffrn_reflns_limit_h_min 0
_diffrn_reflns_limit_k_max 15
_diffrn_reflns_limit_k_min -15
_diffrn_reflns_limit_l_max 10
_diffrn_reflns_limit_l_min -10
_diffrn_reflns_number 3829
_diffrn_reflns_reduction_process 'texsan PROCESS'
_diffrn_reflns_theta_max 23.00
_diffrn_reflns_theta_min 2.00
_diffrn_standards_decay_% 0.00
_diffrn_standards_interval_count 100
_diffrn_standards_number 3
_exptl_absorpt_coefficient_mu 0.281
_exptl_absorpt_correction_type none
_exptl_crystal_colour colorless
_exptl_crystal_density_diffrn 1.244
_exptl_crystal_density_meas ?
_exptl_crystal_description needle
_exptl_crystal_F_000 512.00
_exptl_crystal_size_max 0.410
_exptl_crystal_size_mid 0.210
_exptl_crystal_size_min 0.200
_refine_diff_density_max 0.37
_refine_diff_density_min -0.38
_refine_ls_abs_structure_details none
_refine_ls_abs_structure_Flack none
_refine_ls_extinction_coef none
_refine_ls_extinction_method none
_refine_ls_goodness_of_fit_obs 1.608
_refine_ls_hydrogen_treatment noref
_refine_ls_matrix_type full
_refine_ls_number_constraints 0
_refine_ls_number_parameters 289
_refine_ls_number_reflns 2297
_refine_ls_number_restraints 0
_refine_ls_R_factor_obs 0.0467
_refine_ls_shift/esd_max 0.0010
_refine_ls_structure_factor_coef F
_refine_ls_weighting_scheme sigma
_refine_ls_wR_factor_obs 0.0620
_reflns_number_observed 2297
_reflns_number_total 3597
_reflns_observed_criterion 3.00
_cod_data_source_file ol034287rsi20030218_083912.cif
_cod_data_source_block C11H16ClN3O
_cod_depositor_comments
;
The following automatic conversions were performed:

'_exptl_crystal_density_meas' value 'not measured' was changed to '?'
- the value is perceived as not measured.

Automatic conversion script
Id: cif_fix_values 3008 2015-01-20 13:52:24Z robertas 
;
_cod_original_cell_volume 1290(1)
_cod_original_sg_symbol_H-M 'P -1       '
_cod_original_formula_sum 'C11 H16 Cl N3 O '
_cod_database_code 1507291

loop_
_symmetry_equiv_pos_as_xyz
'   +x,   +y,   +z'
'   -x,   -y,   -z'

loop_
_atom_site_aniso_label
_atom_site_aniso_U_11
_atom_site_aniso_U_22
_atom_site_aniso_U_33
_atom_site_aniso_U_12
_atom_site_aniso_U_13
_atom_site_aniso_U_23
Cl(1) 0.0321(7) 0.0270(7) 0.0301(7) -0.0068(5) 0.0070(5) 0.0044(5)
Cl(2) 0.0327(7) 0.0302(7) 0.0291(6) -0.0086(5) 0.0071(5) 0.0013(5)
O(1) 0.056(2) 0.040(2) 0.031(2) -0.028(2) 0.005(2) 0.000(2)
O(2) 0.038(2) 0.034(2) 0.042(2) 0.004(2) 0.015(2) 0.006(2)
N(1) 0.037(2) 0.031(2) 0.025(2) -0.010(2) 0.003(2) 0.006(2)
N(2) 0.025(2) 0.023(2) 0.025(2) -0.004(2) 0.002(2) 0.001(2)
N(3) 0.023(2) 0.024(2) 0.027(2) -0.004(2) 0.003(2) 0.002(2)
N(4) 0.031(2) 0.029(2) 0.041(2) -0.005(2) 0.010(2) 0.008(2)
N(5) 0.023(2) 0.024(2) 0.034(2) 0.000(2) 0.004(2) 0.005(2)
N(6) 0.024(2) 0.025(2) 0.030(2) 0.001(2) 0.003(2) 0.007(2)
C(1) 0.028(3) 0.033(3) 0.030(3) -0.005(2) -0.001(2) 0.013(2)
C(2) 0.024(2) 0.024(2) 0.028(3) 0.002(2) 0.002(2) 0.006(2)
C(3) 0.027(2) 0.032(3) 0.022(2) -0.001(2) -0.001(2) 0.008(2)
C(4) 0.028(3) 0.025(3) 0.022(2) -0.004(2) -0.006(2) 0.003(2)
C(5) 0.052(3) 0.033(3) 0.033(3) -0.003(3) -0.003(2) 0.011(2)
C(6) 0.066(4) 0.031(3) 0.044(3) 0.014(3) -0.008(3) 0.004(3)
C(7) 0.043(3) 0.069(4) 0.042(3) 0.024(3) 0.005(3) 0.005(3)
C(8) 0.037(3) 0.066(4) 0.042(3) 0.008(3) 0.012(3) 0.015(3)
C(9) 0.034(3) 0.042(3) 0.033(3) -0.001(2) 0.007(2) 0.013(2)
C(10) 0.064(4) 0.059(4) 0.027(3) -0.021(3) 0.011(3) 0.011(3)
C(11) 0.032(3) 0.029(3) 0.023(2) -0.009(2) 0.003(2) -0.001(2)
C(12) 0.026(3) 0.033(3) 0.023(2) -0.004(2) 0.003(2) 0.003(2)
C(13) 0.026(2) 0.024(3) 0.026(2) -0.004(2) 0.000(2) 0.002(2)
C(14) 0.030(3) 0.028(3) 0.029(3) -0.004(2) 0.002(2) 0.009(2)
C(15) 0.025(2) 0.029(3) 0.026(3) 0.000(2) 0.001(2) 0.013(2)
C(16) 0.031(3) 0.025(3) 0.037(3) 0.003(2) 0.003(2) 0.013(2)
C(17) 0.024(3) 0.032(3) 0.054(3) 0.001(2) 0.003(2) 0.016(3)
C(18) 0.040(3) 0.036(3) 0.042(3) -0.008(2) -0.014(2) 0.019(3)
C(19) 0.051(3) 0.047(3) 0.032(3) -0.009(3) -0.001(3) 0.006(2)
C(20) 0.038(3) 0.044(3) 0.035(3) -0.011(2) 0.007(2) 0.009(2)
C(21) 0.047(3) 0.046(3) 0.050(3) -0.010(3) 0.011(3) 0.014(3)
C(22) 0.028(3) 0.027(3) 0.060(3) -0.001(2) 0.007(2) 0.014(2)

loop_
_atom_site_label
_atom_site_fract_x
_atom_site_fract_y
_atom_site_fract_z
_atom_site_U_iso_or_equiv
_atom_site_thermal_displace_type
Cl(1) 1.8352(1) -0.13707(8) 1.0874(1) 0.0299(3) Uij
Cl(2) 2.3602(1) -0.48812(8) 0.8038(1) 0.0314(3) Uij
O(1) 1.7632(3) -0.1868(2) 0.6730(4) 0.043(1) Uij
O(2) 2.3303(3) -0.2430(2) 0.6544(4) 0.039(1) Uij
N(1) 1.7306(4) -0.3050(3) 0.4488(4) 0.031(1) Uij
N(2) 1.6276(3) -0.3108(3) 0.6598(4) 0.025(1) Uij
N(3) 1.5463(3) -0.3120(3) 0.8869(4) 0.026(1) Uij
N(4) 2.2802(3) -0.0760(3) 0.7050(4) 0.033(1) Uij
N(5) 2.1474(3) -0.1773(3) 0.7792(4) 0.028(1) Uij
N(6) 2.0544(3) -0.2726(3) 0.9051(4) 0.027(1) Uij
C(1) 1.7135(4) -0.2617(4) 0.5953(5) 0.030(1) Uij
C(2) 1.6203(4) -0.2773(3) 0.8112(5) 0.026(1) Uij
C(3) 1.5508(4) -0.2763(3) 1.0541(5) 0.027(1) Uij
C(4) 1.4303(4) -0.2129(3) 1.1100(5) 0.026(1) Uij
C(5) 1.4005(5) -0.1226(4) 1.0782(5) 0.040(2) Uij
C(6) 1.2904(6) -0.0637(4) 1.1357(6) 0.050(2) Uij
C(7) 1.2132(5) -0.0965(5) 1.2208(6) 0.055(2) Uij
C(8) 1.2420(5) -0.1862(4) 1.2521(6) 0.049(2) Uij
C(9) 1.3505(4) -0.2458(4) 1.1963(5) 0.036(1) Uij
C(10) 1.8096(5) -0.2556(4) 0.3717(5) 0.049(2) Uij
C(11) 1.5532(4) -0.3922(3) 0.5649(5) 0.030(1) Uij
C(12) 2.2609(4) -0.1682(4) 0.7073(5) 0.028(1) Uij
C(13) 2.1441(4) -0.2582(3) 0.8283(5) 0.026(1) Uij
C(14) 2.0554(4) -0.3649(3) 0.9537(5) 0.029(1) Uij
C(15) 1.9629(4) -0.4365(3) 0.8540(5) 0.026(1) Uij
C(16) 1.8414(4) -0.4448(3) 0.8981(5) 0.030(1) Uij
C(17) 1.7578(4) -0.5105(4) 0.8045(6) 0.036(1) Uij
C(18) 1.7942(5) -0.5707(4) 0.6646(6) 0.038(2) Uij
C(19) 1.9154(5) -0.5636(4) 0.6203(5) 0.044(2) Uij
C(20) 1.9992(5) -0.4983(4) 0.7130(5) 0.038(2) Uij
C(21) 2.3930(5) -0.0575(4) 0.6392(6) 0.047(2) Uij
C(22) 2.0420(4) -0.0996(4) 0.8053(6) 0.038(1) Uij
H(1) 1.9773 -0.2223 0.9388 0.0450 Uij
H(2) 2.2244 -0.0175 0.7600 0.0450 Uij
H(3) 1.4947 -0.3725 0.8289 0.0450 Uij
H(4) 1.6912 -0.3724 0.3773 0.0450 Uij
H(5) 2.2184 -0.3079 0.8034 0.0450 Uij
H(6) 2.1528 -0.4013 0.9416 0.0450 Uij
H(7) 2.0282 -0.3405 1.0673 0.0450 Uij
H(8) 1.8148 -0.3952 1.0068 0.0450 Uij
H(9) 1.6605 -0.5161 0.8353 0.0450 Uij
H(10) 1.7271 -0.6163 0.5919 0.0450 Uij
H(11) 1.9467 -0.6177 0.5063 0.0450 Uij
H(12) 2.1006 -0.4890 0.6978 0.0450 Uij
H(13) 1.6871 -0.2207 0.8680 0.0450 Uij
H(14) 1.3775 -0.3182 1.2327 0.0450 Uij
H(15) 1.1634 -0.2207 1.2979 0.0450 Uij
H(16) 1.5682 -0.3347 1.1004 0.0450 Uij
H(17) 1.6440 -0.2364 1.0967 0.0450 Uij
H(18) 1.5014 -0.4133 0.6214 0.0450 Uij
H(19) 1.5079 -0.3720 0.4780 0.0450 Uij
H(20) 1.6055 -0.4553 0.5129 0.0450 Uij
H(21) 2.0393 -0.0636 0.7246 0.0450 Uij
H(22) 1.9642 -0.1300 0.7958 0.0450 Uij
H(23) 2.0515 -0.0483 0.9097 0.0450 Uij
H(24) 2.3984 -0.1098 0.5402 0.0450 Uij
H(25) 2.4764 -0.0635 0.6898 0.0450 Uij
H(26) 2.3799 -0.0140 0.5980 0.0450 Uij
H(27) 1.8818 -0.2998 0.3317 0.0570 Uij
H(28) 1.7613 -0.2381 0.2901 0.0570 Uij
H(29) 1.8418 -0.1964 0.4409 0.0570 Uij
H(30) 1.4566 -0.0999 1.0168 0.0481 Uij
H(31) 1.2708 0.0007 1.1134 0.0623 Uij
H(32) 1.1371 -0.0555 1.2606 0.0651 Uij

loop_
_atom_type_symbol
_atom_type_oxidation_number
_atom_type_number_in_cell
_atom_type_scat_dispersion_real
_atom_type_scat_dispersion_imag
_atom_type_scat_source
C 0 44 0.003 0.002 'International Tables'
H 0 64 0.000 0.000 'International Tables'
N 0 12 0.006 0.003 'International Tables'
O 0 4 0.011 0.006 'International Tables'
Cl 0 4 0.148 0.159 'International Tables'

loop_
_geom_angle_atom_site_label_1
_geom_angle_atom_site_label_2
_geom_angle_atom_site_label_3
_geom_angle
_geom_angle_publ_flag
C(1) N(1) C(10) 117.8(4) yes
C(1) N(2) C(2) 116.2(4) yes
C(1) N(2) C(11) 121.3(3) yes
C(2) N(2) C(11) 122.4(4) yes
C(2) N(3) C(3) 120.8(4) yes
C(12) N(4) C(21) 120.0(4) yes
C(12) N(5) C(13) 117.3(4) yes
C(12) N(5) C(22) 122.2(4) yes
C(13) N(5) C(22) 120.4(4) yes
C(13) N(6) C(14) 121.6(4) yes
O(1) C(1) N(1) 125.3(4) yes
O(1) C(1) N(2) 120.3(4) yes
N(1) C(1) N(2) 114.4(4) yes
N(2) C(2) N(3) 124.2(4) yes
N(3) C(3) C(4) 111.6(3) yes
C(3) C(4) C(5) 120.6(4) yes
C(3) C(4) C(9) 119.4(4) yes
C(5) C(4) C(9) 120.0(4) yes
C(4) C(5) C(6) 119.4(5) yes
C(5) C(6) C(7) 120.1(5) yes
C(6) C(7) C(8) 120.8(5) yes
C(7) C(8) C(9) 120.2(5) yes
C(4) C(9) C(8) 119.5(5) yes
O(2) C(12) N(4) 125.4(4) yes
O(2) C(12) N(5) 119.4(4) yes
N(4) C(12) N(5) 115.2(4) yes
N(5) C(13) N(6) 124.4(4) yes
N(6) C(14) C(15) 111.1(3) yes
C(14) C(15) C(16) 122.1(4) yes
C(14) C(15) C(20) 119.7(4) yes
C(16) C(15) C(20) 118.1(4) yes
C(15) C(16) C(17) 121.2(4) yes
C(16) C(17) C(18) 120.2(4) yes
C(17) C(18) C(19) 119.0(4) yes
C(18) C(19) C(20) 121.0(5) yes
C(15) C(20) C(19) 120.4(4) yes

loop_
_geom_bond_atom_site_label_1
_geom_bond_atom_site_label_2
_geom_bond_distance
_geom_bond_publ_flag
O(1) C(1) 1.217(5) yes
O(2) C(12) 1.222(5) yes
N(1) C(1) 1.334(6) yes
N(1) C(10) 1.470(6) yes
N(2) C(1) 1.441(5) yes
N(2) C(2) 1.348(5) yes
N(2) C(11) 1.461(5) yes
N(3) C(2) 1.297(5) yes
N(3) C(3) 1.477(5) yes
N(4) C(12) 1.330(6) yes
N(4) C(21) 1.452(6) yes
N(5) C(12) 1.446(5) yes
N(5) C(13) 1.340(6) yes
N(5) C(22) 1.465(6) yes
N(6) C(13) 1.289(5) yes
N(6) C(14) 1.482(6) yes
C(3) C(4) 1.517(6) yes
C(4) C(5) 1.382(6) yes
C(4) C(9) 1.395(6) yes
C(5) C(6) 1.407(7) yes
C(6) C(7) 1.368(8) yes
C(7) C(8) 1.369(8) yes
C(8) C(9) 1.394(7) yes
C(14) C(15) 1.509(6) yes
C(15) C(16) 1.396(6) yes
C(15) C(20) 1.402(6) yes
C(16) C(17) 1.384(6) yes
C(17) C(18) 1.387(7) yes
C(18) C(19) 1.390(7) yes
C(19) C(20) 1.378(7) yes
